data_8104505
loop_
_publ_author_name
'Meisen, U.'
'Jeitschko, W.'

_publ_section_title
;
 Preparation and structure of La Co8 P5
;
_journal_name_full 'Zeitschrift fuer Kristallographie (149,1979-)'
_journal_page_first 135
_journal_page_last 143
_journal_volume 167
_journal_year 1984
_chemical_formula_sum 'Co8 La P5'
_chemical_name_systematic 'La Co8 P5'
_space_group_IT_number 59
_symmetry_space_group_name_Hall '-P 2ab 2a'
_symmetry_space_group_name_H-M 'P m m n :2'
_cell_angle_alpha 90
_cell_angle_beta 90
_cell_angle_gamma 90
_cell_formula_units_Z 2
_cell_length_a 10.501
_cell_length_b 3.596
_cell_length_c 9.342
_cell_volume 352.769
_citation_journal_id_ASTM ZEKRDZ
_cod_data_source_file Meisen_ZEKRDZ_1984_1829.cif
_cod_data_source_block Co8La1P5
_cod_original_cell_volume 352.7688
_cod_original_formula_sum 'Co8 La1 P5'
_cod_database_code 8104505

loop_
_symmetry_equiv_pos_as_xyz
x,y,z
-x+1/2,-y+1/2,z
x+1/2,-y,-z
-x,y+1/2,-z
-x,-y,-z
x-1/2,y-1/2,-z
-x-1/2,y,z
x,-y-1/2,z

loop_
_atom_site_label
_atom_site_type_symbol
_atom_site_fract_x
_atom_site_fract_y
_atom_site_fract_z
_atom_site_occupancy
_atom_site_U_iso_or_equiv
Co2 Co 0.4951 0.25 0.8897 1 0.0
La1 La 0.25 0.25 0.1762 1 0.0
Co3 Co 0.6065 0.25 0.3035 1 0.0
P1 P 0.6317 0.25 0.0662 1 0.0
P3 P 0.25 0.25 0.6137 1 0.0
Co5 Co 0.25 0.75 0.4548 1 0.0
Co4 Co 0.25 0.25 0.847 1 0.0
Co1 Co 0.4181 0.25 0.4796 1 0.0
P2 P 0.5592 0.25 0.6623 1 0.0
